data_2003255
loop_
_publ_author_name
'Lautens, M.'
'Lough, A. J.'
'Tam, W.'

_publ_contact_author
;
 Alan John Lough
 Department of Chemistry
 University of Toronto
 Toronto
 Ontario
 Canada, M5S 1A1
;
_publ_section_title
;
 4-[(Trimethylsilyl)methyl]tetracyclo[5.4.0.0^6,10^.0^9,11^]undec-3-yl
 3,5-Dinitrobenzoate
;
_journal_issue 3
_journal_name_full 'Acta Crystallographica Section C'
_journal_page_first 471
_journal_page_last 473
_journal_paper_doi 10.1107/S0108270194010966
_journal_volume 51
_journal_year 1995
_chemical_formula_sum 'C22 H28 N2 O6 Si'
_chemical_formula_weight 444.55
_chemical_name_systematic
;
 3-(Trimethylsilyl)methyl Tetracylo[5.4.0.0^6,10^.0^9,11^] Undecan-4-yl
 3,5-Dinitrobenzoate
;
_space_group_IT_number 19
_symmetry_cell_setting orthorhombic
_symmetry_space_group_name_Hall 'P 2ac 2ab'
_symmetry_space_group_name_H-M 'P 21 21 21'
_audit_creation_method SHELXL
_cell_angle_alpha 90.00
_cell_angle_beta 90.00
_cell_angle_gamma 90.00
_cell_formula_units_Z 4
_cell_length_a 11.408(2)
_cell_length_b 11.495(2)
_cell_length_c 17.672(4)
_cell_measurement_reflns_used 22
_cell_measurement_temperature 293(2)
_cell_measurement_theta_max 26.5
_cell_measurement_theta_min 20.0
_cell_volume 2317.4(8)
_computing_cell_refinement 'CAD4 software'
_computing_data_collection 'CAD4 Software (Enraf-Nonius, 1989)'
_computing_data_reduction 'XCAD4 (Siemens, 1993)'
_computing_molecular_graphics SHELXTL/PC
_computing_publication_material SHELXL93
_computing_structure_refinement 'SHELXL93 (Sheldrick, 1993)'
_computing_structure_solution 'SHELXTL/PC (Sheldrick, 1990)'
_diffrn_ambient_temperature 293(2)
_diffrn_measurement_device 'Enraf-Nonius CAD4'
_diffrn_measurement_method '\w-2\q scans'
_diffrn_radiation_monochromator graphite
_diffrn_radiation_source 'fine-focus sealed tube'
_diffrn_radiation_type MoK\a
_diffrn_radiation_wavelength 0.71073
_diffrn_reflns_av_R_equivalents 0.0247
_diffrn_reflns_av_sigmaI/netI 0.0512
_diffrn_reflns_limit_h_max 14
_diffrn_reflns_limit_h_min -14
_diffrn_reflns_limit_k_max 14
_diffrn_reflns_limit_k_min 0
_diffrn_reflns_limit_l_max 21
_diffrn_reflns_limit_l_min 0
_diffrn_reflns_number 5019
_diffrn_reflns_theta_max 26.0
_diffrn_reflns_theta_min 2.11
_diffrn_standards_decay_% <3
_diffrn_standards_interval_time '120 min'
_diffrn_standards_number 3
_exptl_absorpt_coefficient_mu 0.141
_exptl_absorpt_correction_type none
_exptl_crystal_colour colourless
_exptl_crystal_density_diffrn 1.274
_exptl_crystal_description plate
_exptl_crystal_F_000 944
_exptl_crystal_size_max 0.35
_exptl_crystal_size_mid 0.30
_exptl_crystal_size_min 0.12
_refine_diff_density_max 0.187
_refine_diff_density_min -0.144
_refine_ls_abs_structure_details 'Flack H D (1983), Acta Cryst. A39, 876-881'
_refine_ls_abs_structure_Flack 0.08(19)
_refine_ls_extinction_coef 0.0026(10)
_refine_ls_extinction_method 'SHELXL93 (Sheldrick, 1993)'
_refine_ls_goodness_of_fit_all 1.024
_refine_ls_goodness_of_fit_obs 1.113
_refine_ls_hydrogen_treatment 'riding model'
_refine_ls_matrix_type full
_refine_ls_number_parameters 282
_refine_ls_number_reflns 4551
_refine_ls_number_restraints 0
_refine_ls_restrained_S_all 1.026
_refine_ls_restrained_S_obs 1.113
_refine_ls_R_factor_all 0.0988
_refine_ls_R_factor_obs 0.0483
_refine_ls_shift/esd_max 0.024
_refine_ls_shift/esd_mean 0.004
_refine_ls_structure_factor_coef Fsqd
_refine_ls_weighting_details 'w=1/[\s^2^(Fo^2^)+(0.0581P)^2^+0.3272P] wh'
_refine_ls_weighting_scheme calc
_refine_ls_wR_factor_all 0.1279
_refine_ls_wR_factor_obs 0.1092
_reflns_number_observed 2909
_reflns_number_total 4552
_reflns_observed_criterion >2sigma(I)
_cod_data_source_file fg1035.cif
_cod_data_source_block 9316
_cod_depositor_comments
;
The following automatic conversions were performed:

'_geom_bond_publ_flag' value 'NO' changed to 'no' according to
/home/saulius/struct/CIF-dictionaries/cif_core.dic dictionary named
'cif_core.dic' version 2.4.1 from 2010-06-29 (19
times).

'_geom_bond_publ_flag' value 'YES' changed to 'yes'
according to /home/saulius/struct/CIF-dictionaries/cif_core.dic
dictionary named 'cif_core.dic' version 2.4.1 from 2010-06-29 (16
times).

'_geom_angle_publ_flag' value 'NO' changed to 'no' according
to /home/saulius/struct/CIF-dictionaries/cif_core.dic dictionary
named 'cif_core.dic' version 2.4.1 from 2010-06-29 (28
times).

'_geom_angle_publ_flag' value 'YES' changed to 'yes'
according to /home/saulius/struct/CIF-dictionaries/cif_core.dic
dictionary named 'cif_core.dic' version 2.4.1 from 2010-06-29 (28
times).

Automatic conversion script
Id: cif_fix_values 1715 2011-07-08 13:25:40Z adriana 

The following automatic conversions were performed:

'_refine_ls_weighting_scheme' value 'calc
w=1/[\s^2^(Fo^2^)+(0.0581P)^2^+0.3272P] wh' was changed to 'calc'.
New tag '_refine_ls_weighting_details' was created. The value of the
new tag was set to 'w=1/[\s^2^(Fo^2^)+(0.0581P)^2^+0.3272P] wh'.

Automatic conversion script
Id: cif_fix_values 3143 2015-03-26 13:38:13Z robertas 
;
_cod_database_code 2003255

loop_
_symmetry_equiv_pos_as_xyz
'x, y, z'
'-x+1/2, -y, z+1/2'
'-x, y+1/2, -z+1/2'
'x+1/2, -y+1/2, -z'

loop_
_atom_site_aniso_label
_atom_site_aniso_U_11
_atom_site_aniso_U_12
_atom_site_aniso_U_13
_atom_site_aniso_U_22
_atom_site_aniso_U_23
_atom_site_aniso_U_33
Si 0.0699(6) 0.0102(5) 0.0086(5) 0.0568(6) 0.0009(5) 0.0518(5)
N1 0.067(2) -0.002(2) 0.004(2) 0.056(2) 0.007(2) 0.076(2)
N2 0.046(2) -0.014(2) -0.014(2) 0.103(3) 0.020(2) 0.071(2)
O1 0.0518(13) -0.0004(11) -0.0186(11) 0.0480(12) 0.0117(11) 0.0632(14)
O2 0.065(2) -0.039(2) -0.0342(15) 0.128(2) 0.036(2) 0.089(2)
O3 0.061(2) -0.0177(15) -0.006(2) 0.071(2) 0.016(2) 0.119(2)
O4 0.104(2) -0.025(2) -0.017(2) 0.106(2) 0.052(2) 0.101(2)
O5 0.063(2) -0.016(2) -0.0340(15) 0.133(3) 0.035(2) 0.084(2)
O6 0.081(2) -0.062(2) -0.044(2) 0.141(3) 0.067(3) 0.129(3)
C1 0.076(2) 0.013(2) 0.005(2) 0.056(2) 0.005(2) 0.054(2)
C2 0.056(2) 0.012(2) -0.0044(15) 0.050(2) 0.0028(15) 0.049(2)
C3 0.075(2) 0.032(2) 0.000(2) 0.075(3) 0.001(2) 0.065(2)
C4 0.059(2) 0.014(2) -0.016(2) 0.059(2) 0.006(2) 0.064(2)
C5 0.065(2) -0.007(2) -0.004(2) 0.050(2) 0.007(2) 0.059(2)
C6 0.069(2) 0.007(2) -0.004(2) 0.058(2) -0.003(2) 0.050(2)
C7 0.070(2) 0.021(2) -0.005(2) 0.053(2) -0.005(2) 0.063(2)
C8 0.050(2) 0.003(2) -0.019(2) 0.055(2) 0.007(2) 0.056(2)
C9 0.104(3) 0.005(3) -0.005(2) 0.068(2) 0.009(2) 0.060(2)
C10 0.102(3) -0.008(3) -0.031(2) 0.075(3) 0.008(2) 0.059(2)
C11 0.050(2) -0.017(2) -0.014(2) 0.099(3) 0.015(2) 0.079(3)
C12 0.095(3) -0.017(2) -0.029(2) 0.057(2) 0.005(2) 0.073(2)
C13 0.050(2) 0.003(2) -0.005(2) 0.053(2) -0.005(2) 0.051(2)
C21 0.041(2) 0.0041(15) -0.0040(14) 0.043(2) -0.0046(14) 0.051(2)
C22 0.050(2) 0.001(2) -0.0035(15) 0.043(2) -0.004(2) 0.060(2)
C23 0.048(2) 0.0003(15) 0.0060(15) 0.042(2) 0.0028(15) 0.054(2)
C24 0.050(2) 0.002(2) -0.0004(15) 0.060(2) 0.006(2) 0.049(2)
C25 0.039(2) -0.003(2) -0.0043(15) 0.059(2) 0.004(2) 0.054(2)
C26 0.049(2) 0.004(2) -0.0006(15) 0.050(2) 0.001(2) 0.047(2)
C31 0.165(5) 0.018(3) -0.005(3) 0.093(3) -0.002(2) 0.058(2)
C32 0.086(3) 0.001(2) 0.010(3) 0.074(3) 0.011(3) 0.105(3)
C33 0.084(3) 0.017(2) 0.014(3) 0.077(3) -0.008(3) 0.109(3)

loop_
_atom_site_label
_atom_site_occupancy
_atom_site_fract_x
_atom_site_fract_y
_atom_site_fract_z
_atom_site_U_iso_or_equiv
_atom_site_thermal_displace_type
_atom_site_calc_flag
_atom_site_refinement_flags
_atom_site_type_symbol
Si 1 0.87003(10) 0.79301(9) 0.02493(5) 0.0595(3) Uani d . Si
N1 1 0.9005(3) 0.0838(3) 0.1916(2) 0.0665(8) Uani d . N
N2 1 1.2294(3) 0.3515(3) 0.1588(2) 0.0736(9) Uani d . N
O1 1 0.9614(2) 0.4334(2) -0.05923(12) 0.0543(6) Uani d . O
O2 1 0.8018(2) 0.3231(3) -0.0420(2) 0.0938(10) Uani d . O
O3 1 0.8048(2) 0.0522(2) 0.1712(2) 0.0835(9) Uani d . O
O4 1 0.9515(3) 0.0436(3) 0.2462(2) 0.1035(11) Uani d . O
O5 1 1.2752(2) 0.3051(3) 0.2130(2) 0.0932(10) Uani d . O
O6 1 1.2702(3) 0.4325(3) 0.1250(2) 0.1171(14) Uani d . O
C1 1 0.8682(3) 0.6432(3) -0.0165(2) 0.0620(9) Uani d . C
H1A 1 0.7916 0.6115 -0.0074 0.091(2) Uiso d R H
H1B 1 0.9226 0.5969 0.0120 0.091(2) Uiso d R H
C2 1 0.8955(3) 0.6247(3) -0.1003(2) 0.0513(8) Uani d . C
H2A 1 0.9686 0.6627 -0.1107 0.091(2) Uiso d R H
C3 1 0.8033(3) 0.6845(4) -0.1500(2) 0.0719(11) Uani d . C
H3A 1 0.7295 0.6521 -0.1346 0.091(2) Uiso d R H
H3B 1 0.8026 0.7652 -0.1360 0.091(2) Uiso d R H
C4 1 0.8121(3) 0.6754(3) -0.2369(2) 0.0606(9) Uani d . C
H4A 1 0.7808 0.7460 -0.2577 0.091(2) Uiso d R H
C5 1 0.9293(3) 0.6535(3) -0.2750(2) 0.0582(9) Uani d . C
H5A 1 0.9920 0.7039 -0.2595 0.091(2) Uiso d R H
C6 1 0.9514(3) 0.5237(3) -0.2647(2) 0.0591(9) Uani d . C
H6A 1 1.0086 0.5009 -0.3017 0.091(2) Uiso d R H
C7 1 0.9909(3) 0.4767(3) -0.1882(2) 0.0618(10) Uani d . C
H7A 1 1.0073 0.3951 -0.1927 0.091(2) Uiso d R H
H7B 1 1.0629 0.5150 -0.1753 0.091(2) Uiso d R H
C8 1 0.9088(3) 0.4973(3) -0.1230(2) 0.0538(8) Uani d . C
H8A 1 0.8337 0.4647 -0.1353 0.091(2) Uiso d R H
C9 1 0.8921(4) 0.6573(3) -0.3580(2) 0.0775(12) Uani d . C
H9A 1 0.8613 0.7322 -0.3714 0.091(2) Uiso d R H
H9B 1 0.9546 0.6360 -0.3916 0.091(2) Uiso d R H
C10 1 0.7978(4) 0.5671(4) -0.3524(2) 0.0787(12) Uani d . C
H10A 1 0.7498 0.5450 -0.3946 0.091(2) Uiso d R H
C11 1 0.7490(3) 0.5763(4) -0.2740(2) 0.0759(11) Uani d . C
H11A 1 0.6680 0.5600 -0.2639 0.091(2) Uiso d R H
C12 1 0.8354(4) 0.4831(4) -0.2915(2) 0.0751(12) Uani d . C
H12A 1 0.8126 0.4027 -0.2923 0.091(2) Uiso d R H
C13 1 0.8987(3) 0.3540(3) -0.0241(2) 0.0513(8) Uani d . C
C21 1 0.9606(3) 0.3052(3) 0.0432(2) 0.0449(7) Uani d . C
C22 1 0.9065(3) 0.2175(3) 0.0832(2) 0.0508(8) Uani d . C
H22A 1 0.8326 0.1868 0.0667 0.091(2) Uiso d R H
C23 1 0.9605(3) 0.1755(3) 0.1476(2) 0.0479(8) Uani d . C
C24 1 1.0663(3) 0.2160(3) 0.1732(2) 0.0529(8) Uani d . C
H24A 1 1.1037 0.1848 0.2175 0.091(2) Uiso d R H
C25 1 1.1163(3) 0.3036(3) 0.1324(2) 0.0507(8) Uani d . C
C26 1 1.0669(3) 0.3499(3) 0.0679(2) 0.0488(8) Uani d . C
H26A 1 1.1046 0.4124 0.0413 0.091(2) Uiso d R H
C31 1 0.9106(5) 0.7725(4) 0.1255(2) 0.105(2) Uani d . C
H31A 1 0.9855 0.7346 0.1282 0.091(2) Uiso d R H
H31B 1 0.8521 0.7240 0.1484 0.091(2) Uiso d R H
H31C 1 0.9143 0.8454 0.1519 0.091(2) Uiso d R H
C32 1 0.9790(4) 0.8891(4) -0.0201(3) 0.0883(13) Uani d . C
H32A 1 1.0550 0.8535 -0.0176 0.091(2) Uiso d R H
H32B 1 0.9807 0.9623 0.0060 0.091(2) Uiso d R H
H32C 1 0.9579 0.9015 -0.0720 0.091(2) Uiso d R H
C33 1 0.7253(4) 0.8637(4) 0.0199(3) 0.0900(13) Uani d . C
H33A 1 0.7062 0.8769 -0.0323 0.091(2) Uiso d R H
H33B 1 0.7285 0.9369 0.0460 0.091(2) Uiso d R H
H33C 1 0.6663 0.8154 0.0425 0.091(2) Uiso d R H

loop_
_atom_type_symbol
_atom_type_description
_atom_type_scat_source
_atom_type_scat_dispersion_real
_atom_type_scat_dispersion_imag
C C 'International Tables Vol C Tables 4.2.6.8 and 6.1.1.4' 0.0033 0.001
H H 'International Tables Vol C Tables 4.2.6.8 and 6.1.1.4' 0.0000 0.000
N N 'International Tables Vol C Tables 4.2.6.8 and 6.1.1.4' 0.0061 0.003
O O 'International Tables Vol C Tables 4.2.6.8 and 6.1.1.4' 0.0106 0.006
Si Si 'International Tables Vol C Tables 4.2.6.8 and 6.1.1.4' 0.0817 0.0

loop_
_geom_angle_atom_site_label_1
_geom_angle_atom_site_label_2
_geom_angle_atom_site_label_3
_geom_angle
_geom_angle_publ_flag
C33 Si C32 108.6(2) no
C33 Si C31 109.0(2) no
C32 Si C31 108.8(2) no
C33 Si C1 112.1(2) no
C32 Si C1 113.0(2) no
C31 Si C1 105.1(2) no
O3 N1 O4 123.7(3) no
O3 N1 C23 118.6(3) no
O4 N1 C23 117.8(3) no
O6 N2 O5 124.5(3) no
O6 N2 C25 118.0(3) no
O5 N2 C25 117.5(3) no
C13 O1 C8 119.1(2) no
C2 C1 Si 120.3(2) yes
C8 C2 C1 114.1(3) yes
C8 C2 C3 110.4(3) yes
C1 C2 C3 110.6(3) yes
C2 C3 C4 119.7(3) yes
C11 C4 C5 95.9(3) yes
C11 C4 C3 117.2(3) yes
C5 C4 C3 120.6(3) yes
C4 C5 C6 104.8(3) yes
C4 C5 C9 100.2(3) yes
C6 C5 C9 100.8(3) yes
C12 C6 C7 115.8(3) yes
C12 C6 C5 97.0(3) yes
C7 C6 C5 120.1(3) yes
C8 C7 C6 116.1(3) yes
O1 C8 C7 104.7(2) yes
O1 C8 C2 108.6(2) yes
C7 C8 C2 114.5(3) yes
C10 C9 C5 96.7(3) yes
C11 C10 C9 106.2(3) yes
C11 C10 C12 59.4(3) yes
C9 C10 C12 106.6(3) yes
C12 C11 C10 60.7(3) yes
C12 C11 C4 108.7(3) yes
C10 C11 C4 106.3(3) yes
C6 C12 C11 107.4(3) yes
C6 C12 C10 106.3(3) yes
C11 C12 C10 59.9(3) yes
O2 C13 O1 125.5(3) no
O2 C13 C21 122.2(3) no
O1 C13 C21 112.3(3) no
C22 C21 C26 120.1(3) no
C22 C21 C13 118.2(3) no
C26 C21 C13 121.6(3) no
C21 C22 C23 118.6(3) no
C24 C23 C22 123.1(3) no
C24 C23 N1 118.5(3) no
C22 C23 N1 118.4(3) no
C25 C24 C23 116.4(3) no
C24 C25 C26 123.5(3) no
C24 C25 N2 118.2(3) no
C26 C25 N2 118.3(3) no
C25 C26 C21 118.3(3) no

loop_
_geom_bond_atom_site_label_1
_geom_bond_atom_site_label_2
_geom_bond_distance
_geom_bond_publ_flag
Si C33 1.843(4) no
Si C32 1.843(4) no
Si C31 1.852(4) no
Si C1 1.871(4) no
N1 O3 1.205(4) no
N1 O4 1.219(4) no
N1 C23 1.478(4) no
N2 O6 1.200(4) no
N2 O5 1.213(4) no
N2 C25 1.479(4) no
O1 C13 1.315(4) no
O1 C8 1.472(4) yes
O2 C13 1.203(4) no
C1 C2 1.529(4) yes
C2 C8 1.525(4) yes
C2 C3 1.533(4) yes
C3 C4 1.543(5) yes
C4 C11 1.498(5) yes
C4 C5 1.518(5) yes
C5 C6 1.525(5) yes
C5 C9 1.527(5) yes
C6 C12 1.481(5) yes
C6 C7 1.524(5) yes
C7 C8 1.504(5) yes
C9 C10 1.498(6) yes
C10 C11 1.496(6) yes
C10 C12 1.508(5) yes
C11 C12 1.488(6) yes
C13 C21 1.493(4) no
C21 C22 1.377(4) no
C21 C26 1.388(4) no
C22 C23 1.381(4) no
C23 C24 1.371(4) no
C24 C25 1.363(4) no
C25 C26 1.379(4) no
